data_7039816
loop_
_publ_author_name
'Wang, Xiuli'
'Sun, Junjun'
'Lin, Hongyan'
'Chang, Zhihan'
'Wang, Xiang'
'Liu, Guocheng'

_publ_section_title
;
 A series of Anderson-type polyoxometalate-based metal-organic complexes:
 their pH-dependent electrochemical behaviour, and as electrocatalysts and
 photocatalysts.
;
_journal_issue 31
_journal_name_full 'Dalton transactions (Cambridge, England : 2003)'
_journal_page_first 12465
_journal_page_last 12478
_journal_paper_doi 10.1039/c6dt02216b
_journal_volume 45
_journal_year 2016
_chemical_formula_sum 'C30 H46 Cu Mo8 N8 O36'
_chemical_formula_weight 1925.81
_space_group_crystal_system triclinic
_space_group_IT_number 2
_space_group_name_Hall '-P 1'
_space_group_name_H-M_alt 'P -1'
_symmetry_space_group_name_Hall '-P 1'
_symmetry_space_group_name_H-M 'P -1'
_atom_sites_solution_hydrogens geom
_atom_sites_solution_primary direct
_atom_sites_solution_secondary difmap
_audit_creation_method SHELXL-2014/7
_audit_update_record
;
2016-06-20 deposited with the CCDC.
2016-07-06 downloaded from the CCDC.
;
_cell_angle_alpha 96.1480(10)
_cell_angle_beta 108.4720(10)
_cell_angle_gamma 96.0900(10)
_cell_formula_units_Z 1
_cell_length_a 8.8220(5)
_cell_length_b 12.0750(7)
_cell_length_c 13.6300(8)
_cell_measurement_reflns_used 6326
_cell_measurement_temperature 296(2)
_cell_measurement_theta_max 28.2415
_cell_measurement_theta_min 2.4481
_cell_volume 1354.04(14)
_computing_cell_refinement 'Bruker XSCANS'
_computing_data_collection 'Bruker XSCANS'
_computing_data_reduction 'Bruker SHELXTL'
_computing_molecular_graphics 'Bruker SHELXTL'
_computing_publication_material 'Bruker SHELXTL'
_computing_structure_refinement 'SHELXL-2014/7 (Sheldrick, 2014)'
_computing_structure_solution 'Bruker SHELXTL'
_diffrn_ambient_temperature 296(2)
_diffrn_measured_fraction_theta_full 0.995
_diffrn_measured_fraction_theta_max 0.991
_diffrn_measurement_device_type 'Bruker P4'
_diffrn_measurement_method '\w scans'
_diffrn_radiation_type MoK\a
_diffrn_radiation_wavelength 0.71069
_diffrn_reflns_av_R_equivalents 0.0157
_diffrn_reflns_av_unetI/netI 0.0270
_diffrn_reflns_Laue_measured_fraction_full 0.995
_diffrn_reflns_Laue_measured_fraction_max 0.991
_diffrn_reflns_limit_h_max 11
_diffrn_reflns_limit_h_min -11
_diffrn_reflns_limit_k_max 11
_diffrn_reflns_limit_k_min -16
_diffrn_reflns_limit_l_max 17
_diffrn_reflns_limit_l_min -18
_diffrn_reflns_number 9877
_diffrn_reflns_point_group_measured_fraction_full 0.995
_diffrn_reflns_point_group_measured_fraction_max 0.991
_diffrn_reflns_theta_full 25.240
_diffrn_reflns_theta_max 28.246
_diffrn_reflns_theta_min 1.593
_diffrn_source 'sealed tube'
_exptl_absorpt_coefficient_mu 2.281
_exptl_absorpt_correction_T_max 0.710
_exptl_absorpt_correction_T_min 0.634
_exptl_absorpt_correction_type numerical
_exptl_absorpt_process_details 'ABSCOR by T.Higashi    8  March, 1995'
_exptl_crystal_colour GREEN
_exptl_crystal_density_diffrn 2.362
_exptl_crystal_density_method 'not measured'
_exptl_crystal_description BLOCK
_exptl_crystal_F_000 935
_exptl_crystal_size_max 0.250
_exptl_crystal_size_mid 0.170
_exptl_crystal_size_min 0.150
_refine_diff_density_max 0.899
_refine_diff_density_min -0.613
_refine_diff_density_rms 0.095
_refine_ls_extinction_method none
_refine_ls_goodness_of_fit_ref 1.001
_refine_ls_hydrogen_treatment constr
_refine_ls_matrix_type full
_refine_ls_number_parameters 380
_refine_ls_number_reflns 6629
_refine_ls_number_restraints 0
_refine_ls_restrained_S_all 1.001
_refine_ls_R_factor_all 0.0338
_refine_ls_R_factor_gt 0.0271
_refine_ls_shift/su_max 0.001
_refine_ls_shift/su_mean 0.000
_refine_ls_structure_factor_coef Fsqd
_refine_ls_weighting_details 'w=1/[\s^2^(Fo^2^)+(0.0310P)^2^+2.1781P] where P=(Fo^2^+2Fc^2^)/3'
_refine_ls_weighting_scheme calc
_refine_ls_wR_factor_gt 0.0670
_refine_ls_wR_factor_ref 0.0720
_reflns_Friedel_coverage 0.000
_reflns_number_gt 5626
_reflns_number_total 6688
_reflns_threshold_expression 'I > 2\s(I)'
_cod_data_source_file c6dt02216b2.cif
_cod_data_source_block complex3
_cod_depositor_comments 'Adding full bibliography for 7039813--7039819.cif.'
_cod_database_code 7039816
_shelx_shelxl_version_number 2014/7
_shelx_space_group_comment
;
The symmetry employed for this shelxl refinement is uniquely defined
by the following loop, which should always be used as a source of
symmetry information in preference to the above space-group names.
They are only intended as comments.
;
_shelx_estimated_absorpt_t_min 0.599
_shelx_estimated_absorpt_t_max 0.726

loop_
_space_group_symop_operation_xyz
'x, y, z'
'-x, -y, -z'

loop_
_atom_site_label
_atom_site_type_symbol
_atom_site_fract_x
_atom_site_fract_y
_atom_site_fract_z
_atom_site_U_iso_or_equiv
_atom_site_adp_type
_atom_site_occupancy
_atom_site_site_symmetry_order
_atom_site_calc_flag
_atom_site_refinement_flags_posn
_atom_site_refinement_flags_adp
_atom_site_refinement_flags_occupancy
Mo1 Mo 0.70102(3) 0.69127(2) 0.64354(2) 0.03273(8) Uani 1 1 d . . .
Cu1 Cu 1.0000 0.5000 1.0000 0.03047(12) Uani 1 2 d S . P
N1 N 0.9247(3) 0.3364(2) 0.9884(2) 0.0320(6) Uani 1 1 d . . .
O1 O 0.7953(3) 0.49771(19) 0.83489(17) 0.0349(5) Uani 1 1 d . . .
C1 C 0.9225(4) 0.2911(3) 1.0736(2) 0.0384(8) Uani 1 1 d . . .
H1A H 0.9557 0.3375 1.1378 0.046 Uiso 1 1 calc R U .
O1W O 1.1656(3) 0.4614(2) 0.9356(2) 0.0453(6) Uani 1 1 d . . .
H1WA H 1.2547 0.4632 0.9540 0.038(11) Uiso 1 1 d R . .
H1WB H 1.1527 0.4474 0.8681 0.11(2) Uiso 1 1 d R . .
Mo2 Mo 0.43290(3) 0.69599(2) 0.40163(2) 0.02561(7) Uani 1 1 d . . .
O2 O 0.5264(3) 0.5214(2) 0.88499(18) 0.0434(6) Uani 1 1 d . . .
N2 N 0.7907(4) -0.0681(2) 1.0396(2) 0.0409(7) Uani 1 1 d . . .
H2B H 0.8537 -0.0309 1.0983 0.049 Uiso 1 1 calc R U .
C2 C 0.8724(4) 0.1773(3) 1.0693(3) 0.0395(8) Uani 1 1 d . . .
H2A H 0.8749 0.1478 1.1300 0.047 Uiso 1 1 calc R U .
O2W O 0.3846(4) 0.7997(3) 0.7700(2) 0.0645(8) Uani 1 1 d . . .
H2WA H 0.4817 0.8405 0.8009 0.055(13) Uiso 1 1 d R . .
H2WB H 0.4401 0.7374 0.7743 0.072(15) Uiso 1 1 d R . .
Mo3 Mo 0.32603(3) 0.51671(2) 0.53402(2) 0.02419(6) Uani 1 1 d . . .
O3 O 0.6224(3) 0.66161(18) 0.75522(16) 0.0326(5) Uani 1 1 d . . .
N3 N 1.2250(4) -0.1493(3) 1.5836(3) 0.0443(7) Uani 1 1 d . . .
H3A H 1.2943 -0.1580 1.6419 0.053 Uiso 1 1 calc R U .
C3 C 0.8188(4) 0.1083(3) 0.9736(2) 0.0322(6) Uani 1 1 d . . .
O3W O 1.1034(4) 0.4195(3) 0.7353(2) 0.0725(10) Uani 1 1 d . . .
H61 H 1.0273 0.3909 0.6793 0.087 Uiso 1 1 d R U .
H62 H 1.1786 0.4534 0.7182 0.087 Uiso 1 1 d R U .
Mo4 Mo 0.59499(3) 0.50982(2) 0.78150(2) 0.02569(7) Uani 1 1 d . . .
N4 N 0.7438(4) -0.1640(3) 1.2618(3) 0.0524(9) Uani 1 1 d . . .
H4B H 0.7323 -0.2246 1.2883 0.063 Uiso 1 1 calc R U .
O4 O 0.8971(3) 0.6717(3) 0.69214(19) 0.0523(7) Uani 1 1 d . . .
C4 C 0.8215(4) 0.1559(3) 0.8861(3) 0.0349(7) Uani 1 1 d . . .
H4A H 0.7875 0.1116 0.8207 0.042 Uiso 1 1 calc R U .
O5 O 0.7055(4) 0.8323(2) 0.6484(2) 0.0595(9) Uani 1 1 d . . .
C5 C 0.8747(4) 0.2690(3) 0.8964(2) 0.0337(7) Uani 1 1 d . . .
H5A H 0.8760 0.2999 0.8369 0.040 Uiso 1 1 calc R U .
O6 O 0.5991(2) 0.49866(16) 0.60146(15) 0.0234(4) Uani 1 1 d . . .
C6 C 0.7504(5) -0.0142(3) 0.9571(3) 0.0412(8) Uani 1 1 d . . .
O7 O 0.3448(3) 0.5258(2) 0.66771(17) 0.0343(5) Uani 1 1 d . . .
C7 C 0.7341(5) -0.1869(3) 1.0359(3) 0.0467(9) Uani 1 1 d . . .
H7A H 0.8208 -0.2203 1.0806 0.056 Uiso 1 1 calc R U .
H7B H 0.7073 -0.2252 0.9650 0.056 Uiso 1 1 calc R U .
O8 O 0.6792(2) 0.64572(18) 0.49263(16) 0.0290(4) Uani 1 1 d . . .
C8 C 0.5876(5) -0.2054(4) 1.0706(4) 0.0547(11) Uani 1 1 d . . .
H8A H 0.4961 -0.1837 1.0190 0.082 Uiso 1 1 calc R U .
H8B H 0.5624 -0.2852 1.0726 0.082 Uiso 1 1 calc R U .
C9 C 0.6088(5) -0.1408(4) 1.1764(4) 0.0579(11) Uani 1 1 d . . .
H9A H 0.6234 -0.0609 1.1722 0.087 Uiso 1 1 calc R U .
H9B H 0.5102 -0.1582 1.1926 0.087 Uiso 1 1 calc R U .
O10 O 0.4873(3) 0.64336(18) 0.28191(16) 0.0295(4) Uani 1 1 d . . .
C10 C 0.8841(4) -0.0958(3) 1.3008(3) 0.0406(8) Uani 1 1 d . . .
O11 O 0.5194(3) 0.83273(19) 0.42528(19) 0.0455(6) Uani 1 1 d . . .
C11 C 1.0041(4) -0.1201(3) 1.4003(3) 0.0359(7) Uani 1 1 d . . .
O12 O 0.2312(3) 0.6983(2) 0.34778(18) 0.0368(5) Uani 1 1 d . . .
C12 C 0.9664(4) -0.1989(3) 1.4594(3) 0.0461(9) Uani 1 1 d . . .
H12A H 0.8648 -0.2424 1.4368 0.055 Uiso 1 1 calc R U .
O13 O 0.4299(3) 0.67028(17) 0.54349(15) 0.0276(4) Uani 1 1 d . . .
C13 C 1.0798(5) -0.2120(3) 1.5510(3) 0.0471(9) Uani 1 1 d . . .
H13A H 1.0555 -0.2648 1.5907 0.056 Uiso 1 1 calc R U .
O14 O 0.1328(3) 0.5302(2) 0.4715(2) 0.0437(6) Uani 1 1 d . . .
C14 C 1.2666(5) -0.0733(3) 1.5287(3) 0.0462(9) Uani 1 1 d . . .
H14A H 1.3697 -0.0317 1.5530 0.055 Uiso 1 1 calc R U .
O15 O 0.9171(4) -0.0129(2) 1.2627(2) 0.0617(8) Uani 1 1 d . . .
C15 C 1.1569(4) -0.0567(3) 1.4366(3) 0.0413(8) Uani 1 1 d . . .
H15A H 1.1848 -0.0032 1.3985 0.050 Uiso 1 1 calc R U .
O16 O 0.6597(5) -0.0580(3) 0.8707(3) 0.0852(13) Uani 1 1 d . . .

loop_
_atom_site_aniso_label
_atom_site_aniso_U_11
_atom_site_aniso_U_22
_atom_site_aniso_U_33
_atom_site_aniso_U_23
_atom_site_aniso_U_13
_atom_site_aniso_U_12
Mo1 0.03861(15) 0.03286(14) 0.01921(12) 0.00735(10) 0.00320(10) -0.01088(11)
Cu1 0.0339(3) 0.0304(3) 0.0244(3) 0.0092(2) 0.0057(2) 0.0001(2)
N1 0.0326(13) 0.0335(14) 0.0255(13) 0.0113(10) 0.0027(10) 0.0000(11)
O1 0.0345(12) 0.0351(12) 0.0281(11) 0.0107(9) 0.0002(9) 0.0007(9)
C1 0.050(2) 0.0357(17) 0.0212(14) 0.0068(13) 0.0027(14) -0.0027(14)
O1W 0.0337(14) 0.0640(17) 0.0335(13) 0.0080(12) 0.0050(10) 0.0050(12)
Mo2 0.03331(13) 0.02317(12) 0.01987(12) 0.00868(9) 0.00708(10) 0.00214(10)
O2 0.0572(15) 0.0522(15) 0.0271(12) 0.0108(11) 0.0204(11) 0.0105(12)
N2 0.0420(16) 0.0310(14) 0.0467(17) 0.0092(13) 0.0114(13) -0.0008(12)
C2 0.051(2) 0.0368(18) 0.0272(16) 0.0120(13) 0.0079(14) -0.0009(15)
O2W 0.0602(19) 0.068(2) 0.0562(19) 0.0029(15) 0.0041(15) 0.0245(17)
Mo3 0.02060(11) 0.03288(13) 0.02133(12) 0.01134(10) 0.00823(9) 0.00237(9)
O3 0.0468(13) 0.0284(11) 0.0213(10) 0.0065(8) 0.0095(9) 0.0027(9)
N3 0.0445(17) 0.0458(17) 0.0426(17) 0.0033(14) 0.0143(14) 0.0106(14)
C3 0.0315(15) 0.0332(16) 0.0298(15) 0.0070(12) 0.0069(12) 0.0039(12)
O3W 0.0443(16) 0.132(3) 0.0366(15) 0.0188(17) 0.0138(13) -0.0123(18)
Mo4 0.03086(13) 0.02815(13) 0.01713(12) 0.00809(9) 0.00576(9) 0.00246(10)
N4 0.0408(17) 0.056(2) 0.062(2) 0.0322(17) 0.0131(15) 0.0011(15)
O4 0.0368(13) 0.083(2) 0.0265(12) 0.0153(13) 0.0008(10) -0.0153(13)
C4 0.0358(16) 0.0381(17) 0.0270(15) 0.0031(13) 0.0059(13) 0.0051(13)
O5 0.098(2) 0.0318(13) 0.0334(13) 0.0082(11) 0.0085(14) -0.0187(14)
C5 0.0357(16) 0.0406(17) 0.0227(14) 0.0085(13) 0.0060(12) 0.0049(13)
O6 0.0226(9) 0.0276(10) 0.0200(9) 0.0092(8) 0.0065(7) 0.0000(7)
C6 0.048(2) 0.0310(17) 0.0405(19) 0.0059(14) 0.0096(16) 0.0032(14)
O7 0.0338(11) 0.0475(13) 0.0273(11) 0.0154(10) 0.0141(9) 0.0081(10)
C7 0.049(2) 0.0305(17) 0.059(2) 0.0101(16) 0.0145(18) 0.0083(15)
O8 0.0279(10) 0.0330(11) 0.0226(10) 0.0115(8) 0.0048(8) -0.0071(8)
C8 0.0371(19) 0.048(2) 0.074(3) 0.026(2) 0.0075(19) -0.0021(16)
C9 0.0330(19) 0.081(3) 0.067(3) 0.033(2) 0.0189(19) 0.0125(19)
O10 0.0351(11) 0.0312(11) 0.0220(10) 0.0098(8) 0.0097(9) -0.0026(9)
C10 0.0406(18) 0.0362(18) 0.050(2) 0.0133(15) 0.0191(16) 0.0058(14)
O11 0.0693(18) 0.0273(12) 0.0350(13) 0.0093(10) 0.0128(12) -0.0039(11)
C11 0.0393(17) 0.0306(16) 0.0427(19) 0.0082(14) 0.0191(15) 0.0056(13)
O12 0.0393(12) 0.0448(13) 0.0284(11) 0.0131(10) 0.0090(10) 0.0143(10)
C12 0.0383(18) 0.051(2) 0.054(2) 0.0199(18) 0.0209(17) -0.0010(16)
O13 0.0383(11) 0.0260(10) 0.0206(10) 0.0084(8) 0.0105(8) 0.0073(8)
C13 0.048(2) 0.054(2) 0.049(2) 0.0200(18) 0.0243(18) 0.0093(17)
O14 0.0246(11) 0.0713(18) 0.0407(14) 0.0234(13) 0.0124(10) 0.0105(11)
C14 0.0411(19) 0.0353(18) 0.059(2) -0.0002(17) 0.0163(17) -0.0002(15)
O15 0.073(2) 0.0512(17) 0.0535(17) 0.0251(14) 0.0119(15) -0.0105(15)
C15 0.0442(19) 0.0299(16) 0.053(2) 0.0070(15) 0.0219(17) 0.0023(14)
O16 0.126(3) 0.0431(17) 0.0507(19) 0.0055(14) -0.010(2) -0.0166(19)

loop_
_atom_type_symbol
_atom_type_description
_atom_type_scat_dispersion_real
_atom_type_scat_dispersion_imag
_atom_type_scat_source
C C 0.0033 0.0016 'International Tables Vol C Tables 4.2.6.8 and 6.1.1.4'
H H 0.0000 0.0000 'International Tables Vol C Tables 4.2.6.8 and 6.1.1.4'
N N 0.0061 0.0033 'International Tables Vol C Tables 4.2.6.8 and 6.1.1.4'
O O 0.0106 0.0060 'International Tables Vol C Tables 4.2.6.8 and 6.1.1.4'
Cu Cu 0.3201 1.2651 'International Tables Vol C Tables 4.2.6.8 and 6.1.1.4'
Mo Mo -1.6832 0.6857 'International Tables Vol C Tables 4.2.6.8 and 6.1.1.4'

loop_
_geom_angle_atom_site_label_1
_geom_angle_atom_site_label_2
_geom_angle_atom_site_label_3
_geom_angle
_geom_angle_site_symmetry_1
_geom_angle_site_symmetry_3
O5 Mo1 O4 105.47(16) . .
O5 Mo1 O3 102.28(13) . .
O4 Mo1 O3 102.14(11) . .
O5 Mo1 O8 100.73(11) . .
O4 Mo1 O8 95.29(11) . .
O3 Mo1 O8 146.08(9) . .
O5 Mo1 O13 88.03(12) . .
O4 Mo1 O13 162.90(12) . .
O3 Mo1 O13 84.74(8) . .
O8 Mo1 O13 71.48(8) . .
O5 Mo1 O6 159.46(12) . .
O4 Mo1 O6 94.73(11) . .
O3 Mo1 O6 76.54(8) . .
O8 Mo1 O6 73.18(7) . .
O13 Mo1 O6 71.43(7) . .
N1 Cu1 N1 180.0 2_767 .
N1 Cu1 O1W 89.17(11) 2_767 2_767
N1 Cu1 O1W 90.83(11) . 2_767
N1 Cu1 O1W 90.83(11) 2_767 .
N1 Cu1 O1W 89.17(11) . .
O1W Cu1 O1W 180.00(12) 2_767 .
N1 Cu1 O1 92.28(9) 2_767 .
N1 Cu1 O1 87.72(9) . .
O1W Cu1 O1 86.27(9) 2_767 .
O1W Cu1 O1 93.73(9) . .
N1 Cu1 O1 87.72(9) 2_767 2_767
N1 Cu1 O1 92.28(9) . 2_767
O1W Cu1 O1 93.73(9) 2_767 2_767
O1W Cu1 O1 86.27(9) . 2_767
O1 Cu1 O1 180.0 . 2_767
C5 N1 C1 118.3(3) . .
C5 N1 Cu1 121.4(2) . .
C1 N1 Cu1 120.3(2) . .
Mo4 O1 Cu1 141.40(13) . .
N1 C1 C2 122.3(3) . .
O11 Mo2 O12 105.07(13) . .
O11 Mo2 O10 100.44(11) . .
O12 Mo2 O10 101.54(10) . .
O11 Mo2 O13 101.50(10) . .
O12 Mo2 O13 96.52(10) . .
O10 Mo2 O13 146.74(9) . .
O11 Mo2 O8 89.95(11) . .
O12 Mo2 O8 162.77(9) . .
O10 Mo2 O8 83.56(8) . .
O13 Mo2 O8 71.79(8) . .
O11 Mo2 O6 161.19(11) . 2_666
O12 Mo2 O6 93.62(9) . 2_666
O10 Mo2 O6 77.34(8) . 2_666
O13 Mo2 O6 73.83(8) . 2_666
O8 Mo2 O6 71.26(7) . 2_666
O11 Mo2 Mo3 136.59(9) . .
O12 Mo2 Mo3 84.65(8) . .
O10 Mo2 Mo3 119.25(6) . .
O13 Mo2 Mo3 35.13(6) . .
O8 Mo2 Mo3 78.55(5) . .
O6 Mo2 Mo3 41.92(5) 2_666 .
C6 N2 C7 123.6(3) . .
C3 C2 C1 119.1(3) . .
O14 Mo3 O7 105.51(11) . .
O14 Mo3 O8 101.77(12) . 2_666
O7 Mo3 O8 96.95(10) . 2_666
O14 Mo3 O13 99.92(11) . .
O7 Mo3 O13 95.87(10) . .
O8 Mo3 O13 150.78(9) 2_666 .
O14 Mo3 O6 96.86(10) . 2_666
O7 Mo3 O6 157.62(9) . 2_666
O8 Mo3 O6 79.04(8) 2_666 2_666
O13 Mo3 O6 79.13(8) . 2_666
O14 Mo3 O6 173.08(10) . .
O7 Mo3 O6 81.37(9) . .
O8 Mo3 O6 77.83(8) 2_666 .
O13 Mo3 O6 78.29(8) . .
O6 Mo3 O6 76.26(8) 2_666 .
O14 Mo3 Mo2 88.20(8) . .
O7 Mo3 Mo2 131.98(8) . .
O8 Mo3 Mo2 125.55(6) 2_666 .
O13 Mo3 Mo2 36.10(6) . .
O6 Mo3 Mo2 46.53(5) 2_666 .
O6 Mo3 Mo2 86.51(4) . .
Mo4 O3 Mo1 118.33(12) . .
C13 N3 C14 122.2(3) . .
C2 C3 C4 118.1(3) . .
C2 C3 C6 124.4(3) . .
C4 C3 C6 117.5(3) . .
O2 Mo4 O1 104.66(12) . .
O2 Mo4 O3 102.97(11) . .
O1 Mo4 O3 97.81(10) . .
O2 Mo4 O10 102.34(11) . 2_666
O1 Mo4 O10 99.18(10) . 2_666
O3 Mo4 O10 144.67(9) . 2_666
O2 Mo4 O7 91.43(10) . .
O1 Mo4 O7 163.88(9) . .
O3 Mo4 O7 77.14(9) . .
O10 Mo4 O7 77.98(9) 2_666 .
O2 Mo4 O6 160.72(10) . .
O1 Mo4 O6 94.62(9) . .
O3 Mo4 O6 73.82(8) . .
O10 Mo4 O6 74.11(7) 2_666 .
O7 Mo4 O6 69.29(7) . .
C10 N4 C9 123.0(3) . .
C5 C4 C3 119.6(3) . .
N1 C5 C4 122.6(3) . .
Mo3 O6 Mo2 91.55(7) 2_666 2_666
Mo3 O6 Mo3 103.74(8) 2_666 .
Mo2 O6 Mo3 97.74(7) 2_666 .
Mo3 O6 Mo1 91.87(7) 2_666 .
Mo2 O6 Mo1 163.27(9) 2_666 .
Mo3 O6 Mo1 97.34(7) . .
Mo3 O6 Mo4 163.40(9) 2_666 .
Mo2 O6 Mo4 85.77(6) 2_666 .
Mo3 O6 Mo4 92.86(7) . .
Mo1 O6 Mo4 86.29(7) . .
O16 C6 N2 123.7(3) . .
O16 C6 C3 119.1(3) . .
N2 C6 C3 117.2(3) . .
Mo3 O7 Mo4 116.47(11) . .
N2 C7 C8 112.9(3) . .
Mo3 O8 Mo1 109.14(9) 2_666 .
Mo3 O8 Mo2 110.70(9) 2_666 .
Mo1 O8 Mo2 103.54(10) . .
C9 C8 C7 114.1(3) . .
N4 C9 C8 114.8(4) . .
Mo2 O10 Mo4 116.97(10) . 2_666
O15 C10 N4 123.3(4) . .
O15 C10 C11 119.2(3) . .
N4 C10 C11 117.3(3) . .
C15 C11 C12 118.6(3) . .
C15 C11 C10 118.1(3) . .
C12 C11 C10 123.2(3) . .
C13 C12 C11 119.5(3) . .
Mo3 O13 Mo2 108.77(10) . .
Mo3 O13 Mo1 110.37(9) . .
Mo2 O13 Mo1 103.91(9) . .
N3 C13 C12 120.2(3) . .
N3 C14 C15 119.8(3) . .
C14 C15 C11 119.7(3) . .

loop_
_geom_bond_atom_site_label_1
_geom_bond_atom_site_label_2
_geom_bond_distance
_geom_bond_site_symmetry_2
Mo1 O5 1.693(3) .
Mo1 O4 1.698(3) .
Mo1 O3 1.913(2) .
Mo1 O8 2.014(2) .
Mo1 O13 2.318(2) .
Mo1 O6 2.3432(19) .
Cu1 N1 1.990(3) 2_767
Cu1 N1 1.990(3) .
Cu1 O1W 1.997(3) 2_767
Cu1 O1W 1.997(3) .
Cu1 O1 2.393(2) .
Cu1 O1 2.393(2) 2_767
N1 C5 1.336(4) .
N1 C1 1.341(4) .
O1 Mo4 1.713(2) .
C1 C2 1.387(5) .
Mo2 O11 1.696(2) .
Mo2 O12 1.701(2) .
Mo2 O10 1.907(2) .
Mo2 O13 1.999(2) .
Mo2 O8 2.315(2) .
Mo2 O6 2.3317(19) 2_666
Mo2 Mo3 3.2115(3) .
O2 Mo4 1.700(2) .
N2 C6 1.329(4) .
N2 C7 1.459(4) .
C2 C3 1.383(5) .
Mo3 O14 1.681(2) .
Mo3 O7 1.767(2) .
Mo3 O8 1.949(2) 2_666
Mo3 O13 1.952(2) .
Mo3 O6 2.1463(19) 2_666
Mo3 O6 2.3337(19) .
O3 Mo4 1.910(2) .
N3 C13 1.331(5) .
N3 C14 1.337(5) .
C3 C4 1.385(4) .
C3 C6 1.501(5) .
Mo4 O10 1.916(2) 2_666
Mo4 O7 2.302(2) .
Mo4 O6 2.4552(19) .
N4 C10 1.329(5) .
N4 C9 1.454(5) .
C4 C5 1.373(5) .
O6 Mo3 2.1464(19) 2_666
O6 Mo2 2.3316(19) 2_666
C6 O16 1.219(4) .
C7 C8 1.514(6) .
O8 Mo3 1.949(2) 2_666
C8 C9 1.509(7) .
O10 Mo4 1.916(2) 2_666
C10 O15 1.226(4) .
C10 C11 1.512(5) .
C11 C15 1.388(5) .
C11 C12 1.390(5) .
C12 C13 1.368(5) .
C14 C15 1.371(5) .
